data_4034398
loop_
_publ_author_name
'Karpus, Andrii'
'Daran, Jean-Claude'
'Poli, Rinaldo'
'Mazi\`eres, St\'ephane'
'Destarac, Mathias A.'
'Manoury, Eric'

_publ_section_title
;
 Synthesis of <i>S</i>-Alkyl Phosphinocarbodithioates with Switch between
 P(III) and P(V) Derivatives.
;
_journal_issue 15
_journal_name_full 'The Journal of organic chemistry'
_journal_page_first 9446
_journal_page_last 9453
_journal_paper_doi 10.1021/acs.joc.9b00590
_journal_volume 84
_journal_year 2019
_chemical_absolute_configuration unk
_chemical_formula_sum 'C17 H27 P S2 Se'
_chemical_formula_weight 405.43
_space_group_crystal_system monoclinic
_space_group_IT_number 4
_space_group_name_Hall 'P 2yb'
_space_group_name_H-M_alt 'P 1 21 1'
_atom_sites_solution_hydrogens geom
_audit_creation_method SHELXL-2014/6
_cell_angle_alpha 90
_cell_angle_beta 101.660(2)
_cell_angle_gamma 90
_cell_formula_units_Z 2
_cell_length_a 7.6056(3)
_cell_length_b 11.6865(4)
_cell_length_c 11.2799(4)
_cell_measurement_reflns_used 8005
_cell_measurement_temperature 173(2)
_cell_measurement_theta_max 29.41
_cell_measurement_theta_min 2.54
_cell_volume 981.90(6)
_computing_cell_refinement 'SAINT (Bruker, 2014)'
_computing_data_collection 'APEX2 (Bruker, 2014)'
_computing_data_reduction SAINT
_computing_molecular_graphics 'ORTEPIII (Burnett & Johnson, 1996); ORTEP-3 for Windows (Farrugia, 1997)'
_computing_publication_material SHELXL-2014
_computing_structure_refinement 'SHELXL-2013 (Sheldrick, 2014)'
_computing_structure_solution 'SHELXt (Sheldrick, 2014)'
_diffrn_ambient_temperature 173(2)
_diffrn_measured_fraction_theta_full 0.999
_diffrn_measured_fraction_theta_max 0.996
_diffrn_measurement_device_type 'Nonius CAD4 APEX-II CCD'
_diffrn_measurement_method '\f and \w scans'
_diffrn_radiation_monochromator graphite
_diffrn_radiation_source 'fine-focus sealed tube'
_diffrn_radiation_type MoK\a
_diffrn_radiation_wavelength 0.71073
_diffrn_reflns_av_R_equivalents 0.0272
_diffrn_reflns_av_unetI/netI 0.0362
_diffrn_reflns_Laue_measured_fraction_full 0.999
_diffrn_reflns_Laue_measured_fraction_max 0.996
_diffrn_reflns_limit_h_max 10
_diffrn_reflns_limit_h_min -10
_diffrn_reflns_limit_k_max 15
_diffrn_reflns_limit_k_min -16
_diffrn_reflns_limit_l_max 15
_diffrn_reflns_limit_l_min -15
_diffrn_reflns_number 14531
_diffrn_reflns_point_group_measured_fraction_full 1.000
_diffrn_reflns_point_group_measured_fraction_max 0.996
_diffrn_reflns_theta_full 25.242
_diffrn_reflns_theta_max 29.699
_diffrn_reflns_theta_min 1.843
_exptl_absorpt_coefficient_mu 2.199
_exptl_absorpt_correction_T_max 0.7459
_exptl_absorpt_correction_T_min 0.5305
_exptl_absorpt_correction_type multi-scan
_exptl_absorpt_process_details 'SADABS (Sheldrick, 2014)'
_exptl_crystal_colour brown
_exptl_crystal_density_diffrn 1.371
_exptl_crystal_description flattened
_exptl_crystal_F_000 420
_exptl_crystal_size_max 0.5
_exptl_crystal_size_mid 0.5
_exptl_crystal_size_min 0.12
_refine_diff_density_max 0.447
_refine_diff_density_min -0.341
_refine_diff_density_rms 0.066
_refine_ls_abs_structure_details
;
 Refined as an inversion twin.
;
_refine_ls_abs_structure_Flack 0.504(8)
_refine_ls_extinction_method none
_refine_ls_goodness_of_fit_ref 1.065
_refine_ls_hydrogen_treatment constr
_refine_ls_matrix_type full
_refine_ls_number_parameters 198
_refine_ls_number_reflns 5380
_refine_ls_number_restraints 1
_refine_ls_restrained_S_all 1.065
_refine_ls_R_factor_all 0.0345
_refine_ls_R_factor_gt 0.0285
_refine_ls_shift/su_max 0.001
_refine_ls_shift/su_mean 0.000
_refine_ls_structure_factor_coef Fsqd
_refine_ls_weighting_details 'w=1/[\s^2^(Fo^2^)+(0.0295P)^2^+0.2874P] where P=(Fo^2^+2Fc^2^)/3'
_refine_ls_weighting_scheme calc
_refine_ls_wR_factor_gt 0.0589
_refine_ls_wR_factor_ref 0.0675
_reflns_Friedel_coverage 0.912
_reflns_Friedel_fraction_full 1.000
_reflns_Friedel_fraction_max 0.995
_reflns_number_gt 4881
_reflns_number_total 5380
_reflns_threshold_expression 'I > 2\s(I)'
_cod_data_source_file jo9b00590_si_001.cif
_cod_data_source_block 9
_cod_original_sg_symbol_H-M 'P 21'
_cod_database_code 4034398
_shelx_space_group_comment
;
The symmetry employed for this shelxl refinement is uniquely defined
by the following loop, which should always be used as a source of
symmetry information in preference to the above space-group names.
They are only intended as comments.
;

loop_
_space_group_symop_operation_xyz
'x, y, z'
'-x, y+1/2, -z'

loop_
_atom_site_label
_atom_site_type_symbol
_atom_site_fract_x
_atom_site_fract_y
_atom_site_fract_z
_atom_site_U_iso_or_equiv
_atom_site_adp_type
_atom_site_occupancy
_atom_site_site_symmetry_order
_atom_site_calc_flag
_atom_site_refinement_flags_posn
_atom_site_refinement_flags_adp
P1 P 0.34180(9) 0.52444(6) 0.75869(7) 0.01746(15) Uani 1 1 d . .
S1 S 0.49486(10) 0.54386(7) 0.53799(7) 0.02402(16) Uani 1 1 d . .
S2 S 0.31550(16) 0.32430(8) 0.58154(9) 0.0418(3) Uani 1 1 d . .
Se1 Se 0.48910(5) 0.67899(3) 0.79012(3) 0.03365(10) Uani 1 1 d . .
C1 C 0.3845(4) 0.4545(3) 0.6194(3) 0.0202(6) Uani 1 1 d . .
C2 C 0.0924(4) 0.5530(3) 0.7227(3) 0.0327(8) Uani 1 1 d . .
C3 C 0.4167(4) 0.4220(3) 0.8877(3) 0.0226(6) Uani 1 1 d . .
C4 C 0.4867(4) 0.4656(3) 0.3961(3) 0.0238(6) Uani 1 1 d . .
H1 H 0.491168 0.381667 0.413777 0.029 Uiso 1 1 calc R U
C41 C 0.3112(4) 0.4926(3) 0.3105(3) 0.0228(6) Uani 1 1 d . .
C42 C 0.1907(5) 0.4068(3) 0.2659(3) 0.0294(7) Uani 1 1 d . .
H42 H 0.216918 0.329849 0.290178 0.035 Uiso 1 1 calc R U
C43 C 0.0303(5) 0.4327(4) 0.1852(4) 0.0378(9) Uani 1 1 d . .
H43 H -0.050763 0.373049 0.153801 0.045 Uiso 1 1 calc R U
C44 C -0.0100(5) 0.5440(4) 0.1512(4) 0.0379(9) Uani 1 1 d . .
H44 H -0.120481 0.561560 0.098217 0.046 Uiso 1 1 calc R U
C45 C 0.1093(5) 0.6298(3) 0.1938(4) 0.0397(9) Uani 1 1 d . .
H45 H 0.082542 0.706569 0.168843 0.048 Uiso 1 1 calc R U
C46 C 0.2689(5) 0.6044(3) 0.2732(3) 0.0335(8) Uani 1 1 d . .
H46 H 0.350532 0.664344 0.302505 0.040 Uiso 1 1 calc R U
C47 C 0.6529(4) 0.4985(4) 0.3474(3) 0.0346(8) Uani 1 1 d . .
H47A H 0.656926 0.453277 0.274780 0.052 Uiso 1 1 calc R U
H47B H 0.760802 0.483230 0.409186 0.052 Uiso 1 1 calc R U
H47C H 0.647663 0.580052 0.326805 0.052 Uiso 1 1 calc R U
C21 C 0.0430(6) 0.6038(5) 0.8367(4) 0.0567(13) Uani 1 1 d . .
H21A H 0.127537 0.665080 0.868182 0.085 Uiso 1 1 calc R U
H21B H 0.048773 0.543872 0.898114 0.085 Uiso 1 1 calc R U
H21C H -0.079067 0.634982 0.816728 0.085 Uiso 1 1 calc R U
C22 C -0.0245(5) 0.4472(4) 0.6812(5) 0.0569(13) Uani 1 1 d . .
H22A H -0.151558 0.468614 0.667656 0.085 Uiso 1 1 calc R U
H22B H 0.000413 0.387939 0.743787 0.085 Uiso 1 1 calc R U
H22C H 0.003384 0.417832 0.605752 0.085 Uiso 1 1 calc R U
C23 C 0.0574(5) 0.6407(4) 0.6200(4) 0.0440(10) Uani 1 1 d . .
H23A H -0.070451 0.660403 0.601309 0.066 Uiso 1 1 calc R U
H23B H 0.091942 0.608123 0.547973 0.066 Uiso 1 1 calc R U
H23C H 0.128382 0.709781 0.644898 0.066 Uiso 1 1 calc R U
C31 C 0.4322(5) 0.4862(3) 1.0075(3) 0.0334(8) Uani 1 1 d . .
H31A H 0.484084 0.435514 1.074665 0.050 Uiso 1 1 calc R U
H31B H 0.312704 0.511100 1.016838 0.050 Uiso 1 1 calc R U
H31C H 0.509728 0.553244 1.007703 0.050 Uiso 1 1 calc R U
C32 C 0.2922(5) 0.3190(3) 0.8903(3) 0.0372(9) Uani 1 1 d . .
H32A H 0.348507 0.265555 0.953673 0.056 Uiso 1 1 calc R U
H32B H 0.271239 0.280230 0.811638 0.056 Uiso 1 1 calc R U
H32C H 0.177527 0.345407 0.907215 0.056 Uiso 1 1 calc R U
C33 C 0.6049(5) 0.3808(4) 0.8785(3) 0.0371(9) Uani 1 1 d . .
H33A H 0.685221 0.446793 0.881822 0.056 Uiso 1 1 calc R U
H33B H 0.598738 0.340166 0.801749 0.056 Uiso 1 1 calc R U
H33C H 0.651000 0.329060 0.946003 0.056 Uiso 1 1 calc R U

loop_
_atom_site_aniso_label
_atom_site_aniso_U_11
_atom_site_aniso_U_22
_atom_site_aniso_U_33
_atom_site_aniso_U_23
_atom_site_aniso_U_13
_atom_site_aniso_U_12
P1 0.0192(3) 0.0187(4) 0.0146(3) 0.0000(3) 0.0036(3) -0.0009(3)
S1 0.0263(3) 0.0298(4) 0.0173(3) -0.0038(3) 0.0076(3) -0.0062(3)
S2 0.0768(7) 0.0235(4) 0.0261(5) -0.0054(4) 0.0126(5) -0.0153(4)
Se1 0.0499(2) 0.02531(16) 0.02690(17) -0.00788(16) 0.01053(14) -0.01509(16)
C1 0.0249(14) 0.0207(14) 0.0148(14) -0.0005(11) 0.0033(11) 0.0007(11)
C2 0.0215(15) 0.0407(19) 0.0361(19) 0.0112(16) 0.0061(13) 0.0089(14)
C3 0.0236(15) 0.0274(15) 0.0148(14) 0.0031(12) -0.0005(11) 0.0018(12)
C4 0.0253(15) 0.0300(16) 0.0167(14) -0.0040(13) 0.0062(12) 0.0021(12)
C41 0.0240(14) 0.0294(16) 0.0165(14) -0.0036(12) 0.0078(12) 0.0024(12)
C42 0.0303(17) 0.0308(18) 0.0274(17) -0.0028(14) 0.0067(14) -0.0021(14)
C43 0.0261(17) 0.048(2) 0.038(2) -0.0058(18) 0.0022(15) -0.0073(15)
C44 0.0239(15) 0.054(2) 0.035(2) -0.0001(19) 0.0038(14) 0.0097(17)
C45 0.038(2) 0.035(2) 0.044(2) 0.0034(17) 0.0027(18) 0.0114(16)
C46 0.0358(18) 0.0263(17) 0.036(2) -0.0018(16) 0.0005(15) -0.0014(14)
C47 0.0252(16) 0.055(2) 0.0246(17) -0.0060(17) 0.0074(13) 0.0006(15)
C21 0.043(2) 0.086(4) 0.046(3) 0.016(3) 0.022(2) 0.034(2)
C22 0.0224(18) 0.063(3) 0.077(3) 0.017(3) -0.008(2) -0.0049(18)
C23 0.040(2) 0.049(2) 0.041(2) 0.0166(18) 0.0045(18) 0.0200(17)
C31 0.0361(19) 0.047(2) 0.0166(15) 0.0006(15) 0.0033(14) 0.0000(16)
C32 0.047(2) 0.0339(19) 0.0264(18) 0.0114(16) -0.0035(16) -0.0111(17)
C33 0.0310(18) 0.049(2) 0.0278(19) 0.0006(17) -0.0031(15) 0.0130(16)

loop_
_atom_type_symbol
_atom_type_description
_atom_type_scat_dispersion_real
_atom_type_scat_dispersion_imag
_atom_type_scat_source
C C 0.0033 0.0016 'International Tables Vol C Tables 4.2.6.8 and 6.1.1.4'
H H 0.0000 0.0000 'International Tables Vol C Tables 4.2.6.8 and 6.1.1.4'
P P 0.1023 0.0942 'International Tables Vol C Tables 4.2.6.8 and 6.1.1.4'
S S 0.1246 0.1234 'International Tables Vol C Tables 4.2.6.8 and 6.1.1.4'
Se Se -0.0929 2.2259 'International Tables Vol C Tables 4.2.6.8 and 6.1.1.4'

loop_
_geom_angle_atom_site_label_1
_geom_angle_atom_site_label_2
_geom_angle_atom_site_label_3
_geom_angle
C1 P1 C3 107.26(14)
C1 P1 C2 103.67(16)
C3 P1 C2 114.39(15)
C1 P1 Se1 109.88(10)
C3 P1 Se1 110.24(10)
C2 P1 Se1 111.08(13)
C1 S1 C4 103.25(15)
S2 C1 S1 126.24(19)
S2 C1 P1 121.86(18)
S1 C1 P1 111.87(16)
C23 C2 C21 110.0(3)
C23 C2 C22 107.8(3)
C21 C2 C22 110.0(4)
C23 C2 P1 107.1(2)
C21 C2 P1 107.2(3)
C22 C2 P1 114.6(3)
C31 C3 C33 107.9(3)
C31 C3 C32 107.8(3)
C33 C3 C32 110.0(3)
C31 C3 P1 109.2(2)
C33 C3 P1 106.8(2)
C32 C3 P1 115.0(2)
C41 C4 C47 113.9(3)
C41 C4 S1 108.8(2)
C47 C4 S1 107.7(2)
C41 C4 H1 108.8
C47 C4 H1 108.8
S1 C4 H1 108.8
C42 C41 C46 118.4(3)
C42 C41 C4 121.0(3)
C46 C41 C4 120.6(3)
C41 C42 C43 120.5(3)
C41 C42 H42 119.8
C43 C42 H42 119.8
C44 C43 C42 120.1(3)
C44 C43 H43 119.9
C42 C43 H43 119.9
C45 C44 C43 120.0(3)
C45 C44 H44 120.0
C43 C44 H44 120.0
C44 C45 C46 120.0(4)
C44 C45 H45 120.0
C46 C45 H45 120.0
C45 C46 C41 121.0(3)
C45 C46 H46 119.5
C41 C46 H46 119.5
C4 C47 H47A 109.5
C4 C47 H47B 109.5
H47A C47 H47B 109.5
C4 C47 H47C 109.5
H47A C47 H47C 109.5
H47B C47 H47C 109.5
C2 C21 H21A 109.5
C2 C21 H21B 109.5
H21A C21 H21B 109.5
C2 C21 H21C 109.5
H21A C21 H21C 109.5
H21B C21 H21C 109.5
C2 C22 H22A 109.5
C2 C22 H22B 109.5
H22A C22 H22B 109.5
C2 C22 H22C 109.5
H22A C22 H22C 109.5
H22B C22 H22C 109.5
C2 C23 H23A 109.5
C2 C23 H23B 109.5
H23A C23 H23B 109.5
C2 C23 H23C 109.5
H23A C23 H23C 109.5
H23B C23 H23C 109.5
C3 C31 H31A 109.5
C3 C31 H31B 109.5
H31A C31 H31B 109.5
C3 C31 H31C 109.5
H31A C31 H31C 109.5
H31B C31 H31C 109.5
C3 C32 H32A 109.5
C3 C32 H32B 109.5
H32A C32 H32B 109.5
C3 C32 H32C 109.5
H32A C32 H32C 109.5
H32B C32 H32C 109.5
C3 C33 H33A 109.5
C3 C33 H33B 109.5
H33A C33 H33B 109.5
C3 C33 H33C 109.5
H33A C33 H33C 109.5
H33B C33 H33C 109.5

loop_
_geom_bond_atom_site_label_1
_geom_bond_atom_site_label_2
_geom_bond_distance
P1 C1 1.857(3)
P1 C3 1.882(3)
P1 C2 1.888(3)
P1 Se1 2.1172(8)
S1 C1 1.718(3)
S1 C4 1.834(3)
S2 C1 1.638(3)
C2 C23 1.529(5)
C2 C21 1.530(6)
C2 C22 1.539(6)
C3 C31 1.529(5)
C3 C33 1.533(5)
C3 C32 1.536(5)
C4 C41 1.514(4)
C4 C47 1.526(5)
C4 H1 1.0000
C41 C42 1.382(5)
C41 C46 1.391(5)
C42 C43 1.400(5)
C42 H42 0.9500
C43 C44 1.373(6)
C43 H43 0.9500
C44 C45 1.372(6)
C44 H44 0.9500
C45 C46 1.387(5)
C45 H45 0.9500
C46 H46 0.9500
C47 H47A 0.9800
C47 H47B 0.9800
C47 H47C 0.9800
C21 H21A 0.9800
C21 H21B 0.9800
C21 H21C 0.9800
C22 H22A 0.9800
C22 H22B 0.9800
C22 H22C 0.9800
C23 H23A 0.9800
C23 H23B 0.9800
C23 H23C 0.9800
C31 H31A 0.9800
C31 H31B 0.9800
C31 H31C 0.9800
C32 H32A 0.9800
C32 H32B 0.9800
C32 H32C 0.9800
C33 H33A 0.9800
C33 H33B 0.9800
C33 H33C 0.9800

loop_
_geom_hbond_atom_site_label_D
_geom_hbond_atom_site_label_H
_geom_hbond_atom_site_label_A
_geom_hbond_distance_DH
_geom_hbond_distance_HA
_geom_hbond_distance_DA
_geom_hbond_angle_DHA
_geom_hbond_site_symmetry_A
C4 H1 S2 1.00 2.61 3.146(3) 113.2 .
C47 H47C S2 0.98 3.03 3.889(4) 147.1 2_656
C21 H21A Se1 0.98 3.06 3.644(5) 119.8 .
C22 H22A S1 0.98 2.92 3.855(4) 158.9 1_455
C22 H22C S2 0.98 2.68 3.345(5) 125.7 .
C23 H23C Se1 0.98 2.92 3.481(4) 117.4 .
C31 H31C Se1 0.98 2.84 3.421(4) 118.9 .
C32 H32A Se1 0.98 3.08 4.002(4) 158.2 2_647
C32 H32B S2 0.98 2.73 3.523(4) 138.1 .
C33 H33A Se1 0.98 3.17 3.682(4) 114.4 .
C33 H33B S2 0.98 2.95 3.677(4) 132.2 .
C4 H1 S2 1.00 2.61 3.146(3) 113.2 .
C47 H47C S2 0.98 3.03 3.889(4) 147.1 2_656
C21 H21A Se1 0.98 3.06 3.644(5) 119.8 .
C22 H22A S1 0.98 2.92 3.855(4) 158.9 1_455
C22 H22C S2 0.98 2.68 3.345(5) 125.7 .
C23 H23C Se1 0.98 2.92 3.481(4) 117.4 .
C31 H31C Se1 0.98 2.84 3.421(4) 118.9 .
C32 H32A Se1 0.98 3.08 4.002(4) 158.2 2_647
C32 H32B S2 0.98 2.73 3.523(4) 138.1 .
C33 H33A Se1 0.98 3.17 3.682(4) 114.4 .
C33 H33B S2 0.98 2.95 3.677(4) 132.2 .
